data_1511977
loop_
_publ_author_name
'Li, Yan'
'Wang, Xia'
'Zhang, Jinming'
'Deuther-Conrad, Winnie'
'Xie, Fang'
'Zhang, Xiaojun'
'Liu, Jian'
'Qiao, Jinping'
'Cui, Mengchao'
'Steinbach, J\"org'
'Brust, Peter'
'Liu, Boli'
'Jia, Hongmei'

_publ_section_title
;
 Synthesis and evaluation of novel (18)F-labeled spirocyclic piperidine
 derivatives as \s1 receptor ligands for positron emission tomography
 imaging.
;
_journal_issue 9
_journal_name_full 'Journal of medicinal chemistry'
_journal_page_first 3478
_journal_page_last 3491
_journal_paper_doi 10.1021/jm301734g
_journal_volume 56
_journal_year 2013
_chemical_formula_sum 'C21 H25 F N O2.5'
_chemical_formula_weight 350.42
_chemical_name_systematic
;

 ?

;
_space_group_IT_number 15
_symmetry_cell_setting monoclinic
_symmetry_space_group_name_Hall '-C 2yc'
_symmetry_space_group_name_H-M 'C 1 2/c 1'
_atom_sites_solution_hydrogens geom
_atom_sites_solution_primary direct
_atom_sites_solution_secondary difmap
_audit_creation_method SHELXL-97
_cell_angle_alpha 90.00
_cell_angle_beta 98.372(15)
_cell_angle_gamma 90.00
_cell_formula_units_Z 8
_cell_length_a 21.457(10)
_cell_length_b 5.787(3)
_cell_length_c 29.727(15)
_cell_measurement_reflns_used 3559
_cell_measurement_temperature 150(2)
_cell_measurement_theta_max 27.31
_cell_measurement_theta_min 2.52
_cell_volume 3652(3)
_computing_cell_refinement 'Bruker SMART'
_computing_data_collection 'Bruker SMART'
_computing_data_reduction 'Bruker SAINT'
_computing_molecular_graphics 'Bruker SHELXTL'
_computing_publication_material 'Bruker SHELXTL'
_computing_structure_refinement 'SHELXL-97 (Sheldrick, 1997)'
_computing_structure_solution 'SHELXS-97 (Sheldrick, 1990)'
_diffrn_ambient_temperature 150(2)
_diffrn_measured_fraction_theta_full 0.997
_diffrn_measured_fraction_theta_max 0.997
_diffrn_measurement_device_type 'CCD area detector'
_diffrn_measurement_method 'phi and omega scans'
_diffrn_radiation_monochromator graphite
_diffrn_radiation_source 'fine-focus sealed tube'
_diffrn_radiation_type MoK\a
_diffrn_radiation_wavelength 0.71073
_diffrn_reflns_av_R_equivalents 0.0315
_diffrn_reflns_av_sigmaI/netI 0.0324
_diffrn_reflns_limit_h_max 19
_diffrn_reflns_limit_h_min -25
_diffrn_reflns_limit_k_max 6
_diffrn_reflns_limit_k_min -6
_diffrn_reflns_limit_l_max 35
_diffrn_reflns_limit_l_min -35
_diffrn_reflns_number 8631
_diffrn_reflns_theta_full 25.25
_diffrn_reflns_theta_max 25.25
_diffrn_reflns_theta_min 1.92
_exptl_absorpt_coefficient_mu 0.090
_exptl_absorpt_correction_T_max 0.9867
_exptl_absorpt_correction_T_min 0.9693
_exptl_absorpt_correction_type multi-scan
_exptl_absorpt_process_details SADABS
_exptl_crystal_density_diffrn 1.275
_exptl_crystal_density_method 'not measured'
_exptl_crystal_F_000 1496
_exptl_crystal_size_max 0.35
_exptl_crystal_size_mid 0.27
_exptl_crystal_size_min 0.15
_refine_diff_density_max 0.275
_refine_diff_density_min -0.260
_refine_diff_density_rms 0.034
_refine_ls_extinction_method none
_refine_ls_goodness_of_fit_ref 1.026
_refine_ls_hydrogen_treatment mixed
_refine_ls_matrix_type full
_refine_ls_number_parameters 234
_refine_ls_number_reflns 3298
_refine_ls_number_restraints 1
_refine_ls_restrained_S_all 1.026
_refine_ls_R_factor_all 0.0500
_refine_ls_R_factor_gt 0.0401
_refine_ls_shift/su_max 0.000
_refine_ls_shift/su_mean 0.000
_refine_ls_structure_factor_coef Fsqd
_refine_ls_weighting_details 'calc w=1/[\s^2^(Fo^2^)+(0.0459P)^2^+2.2752P] where P=(Fo^2^+2Fc^2^)/3'
_refine_ls_weighting_scheme calc
_refine_ls_wR_factor_gt 0.0979
_refine_ls_wR_factor_ref 0.1047
_reflns_number_gt 2725
_reflns_number_total 3298
_reflns_threshold_expression >2sigma(I)
_cod_data_source_file jm301734g_si_002.cif
_cod_data_source_block 1
_cod_depositor_comments
;
The following automatic conversions were performed:

'_symmetry_cell_setting' value 'Monoclinic' changed to 'monoclinic'
according to /home/saulius/struct/CIF-dictionaries/cif_core.dic
dictionary named 'cif_core.dic' version 2.3.1 from
2005-06-27.

'_exptl_absorpt_correction_type' value 'Multi-scan'
changed to 'multi-scan' according to
/home/saulius/struct/CIF-dictionaries/cif_core.dic dictionary named
'cif_core.dic' version 2.3.1 from 2005-06-27.

Automatic conversion script
Id: cif_fix_values 1891 2012-01-12 08:04:46Z andrius 
;
_cod_original_sg_symbol_H-M C2/c
_cod_database_code 1511977

loop_
_symmetry_equiv_pos_as_xyz
'x, y, z'
'-x, y, -z+1/2'
'x+1/2, y+1/2, z'
'-x+1/2, y+1/2, -z+1/2'
'-x, -y, -z'
'x, -y, z-1/2'
'-x+1/2, -y+1/2, -z'
'x+1/2, -y+1/2, z-1/2'

loop_
_atom_site_label
_atom_site_type_symbol
_atom_site_fract_x
_atom_site_fract_y
_atom_site_fract_z
_atom_site_U_iso_or_equiv
_atom_site_adp_type
_atom_site_occupancy
_atom_site_symmetry_multiplicity
_atom_site_calc_flag
_atom_site_refinement_flags
C1 C 0.26481(8) 0.0696(3) 0.35725(5) 0.0482(5) Uani 1 1 d .
H1A H 0.3090 0.0958 0.3526 0.058 Uiso 1 1 calc R
H1B H 0.2616 -0.0853 0.3709 0.058 Uiso 1 1 calc R
C2 C 0.24391(7) 0.2523(3) 0.38720(5) 0.0371(4) Uani 1 1 d .
C3 C 0.26959(8) 0.3225(4) 0.43029(5) 0.0507(5) Uani 1 1 d .
H3 H 0.3058 0.2474 0.4459 0.061 Uiso 1 1 calc R
C4 C 0.24209(9) 0.5024(4) 0.45037(6) 0.0522(5) Uani 1 1 d .
H4 H 0.2597 0.5531 0.4799 0.063 Uiso 1 1 calc R
C5 C 0.18928(9) 0.6096(3) 0.42802(6) 0.0519(5) Uani 1 1 d .
H5 H 0.1707 0.7336 0.4422 0.062 Uiso 1 1 calc R
C6 C 0.16305(8) 0.5383(3) 0.38496(6) 0.0446(4) Uani 1 1 d .
H6 H 0.1262 0.6109 0.3697 0.054 Uiso 1 1 calc R
C7 C 0.19140(7) 0.3590(3) 0.36454(5) 0.0333(3) Uani 1 1 d .
C8 C 0.17464(7) 0.2540(3) 0.31832(5) 0.0356(4) Uani 1 1 d .
C9 C 0.17501(7) 0.4273(3) 0.28004(5) 0.0387(4) Uani 1 1 d .
H9A H 0.1448 0.5529 0.2837 0.046 Uiso 1 1 calc R
H9B H 0.2175 0.4967 0.2821 0.046 Uiso 1 1 calc R
C10 C 0.15754(7) 0.3185(3) 0.23350(5) 0.0396(4) Uani 1 1 d .
H10A H 0.1570 0.4390 0.2098 0.048 Uiso 1 1 calc R
H10B H 0.1896 0.2020 0.2286 0.048 Uiso 1 1 calc R
C11 C 0.09681(10) 0.0287(3) 0.26438(6) 0.0493(5) Uani 1 1 d .
H11A H 0.1290 -0.0886 0.2600 0.059 Uiso 1 1 calc R
H11B H 0.0553 -0.0493 0.2611 0.059 Uiso 1 1 calc R
C12 C 0.11158(9) 0.1308(3) 0.31177(5) 0.0440(4) Uani 1 1 d .
H12A H 0.0780 0.2414 0.3167 0.053 Uiso 1 1 calc R
H12B H 0.1123 0.0059 0.3346 0.053 Uiso 1 1 calc R
C13 C 0.07932(8) 0.0987(3) 0.18477(5) 0.0398(4) Uani 1 1 d .
H13A H 0.0382 0.0203 0.1839 0.048 Uiso 1 1 calc R
H13B H 0.1111 -0.0215 0.1813 0.048 Uiso 1 1 calc R
C14 C 0.07537(7) 0.2611(3) 0.14483(5) 0.0323(3) Uani 1 1 d .
C15 C 0.10355(7) 0.2043(3) 0.10745(5) 0.0359(4) Uani 1 1 d .
H15 H 0.1271 0.0650 0.1079 0.043 Uiso 1 1 calc R
C16 C 0.09862(7) 0.3445(3) 0.06919(5) 0.0362(4) Uani 1 1 d .
H16 H 0.1179 0.2999 0.0437 0.043 Uiso 1 1 calc R
C17 C 0.06556(7) 0.5491(3) 0.06854(5) 0.0319(3) Uani 1 1 d .
C18 C 0.03728(7) 0.6108(3) 0.10596(5) 0.0326(3) Uani 1 1 d .
H18 H 0.0146 0.7519 0.1057 0.039 Uiso 1 1 calc R
C19 C 0.04190(7) 0.4687(3) 0.14344(5) 0.0328(3) Uani 1 1 d .
H19 H 0.0221 0.5124 0.1687 0.039 Uiso 1 1 calc R
C20 C 0.07889(8) 0.6379(3) -0.00822(5) 0.0413(4) Uani 1 1 d .
H20A H 0.0581 0.4931 -0.0201 0.050 Uiso 1 1 calc R
H20B H 0.1250 0.6124 -0.0029 0.050 Uiso 1 1 calc R
C21 C 0.06286(9) 0.8297(3) -0.04122(6) 0.0504(5) Uani 1 1 d .
H21A H 0.0692 0.7789 -0.0720 0.060 Uiso 1 1 calc R
H21B H 0.0181 0.8734 -0.0422 0.060 Uiso 1 1 calc R
F1 F 0.10125(6) 1.0190(2) -0.02803(4) 0.0696(4) Uani 1 1 d .
N1 N 0.09579(6) 0.2083(2) 0.22942(4) 0.0297(3) Uani 1 1 d .
O1 O 0.22392(7) 0.0872(3) 0.31572(4) 0.0716(5) Uani 1 1 d .
O2 O 0.05721(5) 0.7030(2) 0.03303(3) 0.0399(3) Uani 1 1 d .
O3 O 0.5000 1.0348(3) 0.2500 0.0372(4) Uani 1 2 d SD
H3A H 0.4698(7) 0.946(3) 0.2555(6) 0.056 Uiso 1 1 d D

loop_
_atom_site_aniso_label
_atom_site_aniso_U_11
_atom_site_aniso_U_22
_atom_site_aniso_U_33
_atom_site_aniso_U_23
_atom_site_aniso_U_13
_atom_site_aniso_U_12
C1 0.0408(9) 0.0668(12) 0.0349(9) -0.0003(8) -0.0016(7) 0.0238(9)
C2 0.0330(8) 0.0497(10) 0.0295(8) 0.0053(7) 0.0076(6) 0.0077(7)
C3 0.0421(10) 0.0752(13) 0.0334(9) 0.0003(9) 0.0012(7) 0.0125(9)
C4 0.0566(11) 0.0678(13) 0.0330(9) -0.0064(9) 0.0089(8) -0.0015(10)
C5 0.0673(12) 0.0467(11) 0.0448(10) -0.0079(8) 0.0186(9) 0.0048(9)
C6 0.0504(10) 0.0385(9) 0.0452(10) 0.0029(8) 0.0080(8) 0.0115(8)
C7 0.0354(8) 0.0324(8) 0.0323(8) 0.0056(6) 0.0061(6) 0.0039(6)
C8 0.0371(8) 0.0338(8) 0.0346(8) 0.0036(6) 0.0009(6) 0.0139(7)
C9 0.0329(8) 0.0477(10) 0.0348(8) 0.0049(7) 0.0027(6) -0.0110(7)
C10 0.0290(8) 0.0559(10) 0.0338(8) 0.0020(7) 0.0041(6) 0.0009(7)
C11 0.0721(12) 0.0283(9) 0.0432(10) 0.0108(7) -0.0064(8) -0.0086(8)
C12 0.0608(11) 0.0340(9) 0.0348(8) 0.0149(7) -0.0006(7) -0.0084(8)
C13 0.0523(10) 0.0265(8) 0.0385(9) -0.0018(7) -0.0004(7) -0.0001(7)
C14 0.0349(8) 0.0290(8) 0.0314(8) -0.0046(6) -0.0012(6) -0.0045(6)
C15 0.0341(8) 0.0314(8) 0.0407(9) -0.0091(7) 0.0004(6) -0.0011(7)
C16 0.0347(8) 0.0436(9) 0.0303(8) -0.0099(7) 0.0051(6) -0.0072(7)
C17 0.0324(8) 0.0367(8) 0.0253(7) -0.0025(6) -0.0005(6) -0.0083(7)
C18 0.0355(8) 0.0314(8) 0.0300(8) -0.0025(6) 0.0022(6) -0.0007(6)
C19 0.0390(8) 0.0328(8) 0.0266(7) -0.0032(6) 0.0044(6) -0.0018(7)
C20 0.0432(9) 0.0532(10) 0.0275(8) -0.0073(7) 0.0049(6) -0.0146(8)
C21 0.0681(12) 0.0511(11) 0.0322(8) -0.0007(8) 0.0078(8) -0.0241(9)
F1 0.0885(9) 0.0603(7) 0.0638(7) -0.0075(6) 0.0239(6) -0.0403(6)
N1 0.0338(7) 0.0238(6) 0.0304(6) 0.0037(5) 0.0007(5) -0.0006(5)
O1 0.0760(9) 0.0877(11) 0.0423(7) -0.0203(7) -0.0213(6) 0.0584(8)
O2 0.0467(6) 0.0457(7) 0.0279(5) 0.0018(5) 0.0070(5) -0.0054(5)
O3 0.0435(9) 0.0274(8) 0.0428(9) 0.000 0.0136(7) 0.000

loop_
_atom_type_symbol
_atom_type_description
_atom_type_scat_dispersion_real
_atom_type_scat_dispersion_imag
_atom_type_scat_source
C C 0.0033 0.0016 'International Tables Vol C Tables 4.2.6.8 and 6.1.1.4'
H H 0.0000 0.0000 'International Tables Vol C Tables 4.2.6.8 and 6.1.1.4'
N N 0.0061 0.0033 'International Tables Vol C Tables 4.2.6.8 and 6.1.1.4'
O O 0.0106 0.0060 'International Tables Vol C Tables 4.2.6.8 and 6.1.1.4'
F F 0.0171 0.0103 'International Tables Vol C Tables 4.2.6.8 and 6.1.1.4'

loop_
_geom_angle_atom_site_label_1
_geom_angle_atom_site_label_2
_geom_angle_atom_site_label_3
_geom_angle
O1 C1 C2 105.56(13)
O1 C1 H1A 110.6
C2 C1 H1A 110.6
O1 C1 H1B 110.6
C2 C1 H1B 110.6
H1A C1 H1B 108.8
C7 C2 C3 120.80(16)
C7 C2 C1 108.81(14)
C3 C2 C1 130.38(15)
C4 C3 C2 119.14(16)
C4 C3 H3 120.4
C2 C3 H3 120.4
C5 C4 C3 120.47(17)
C5 C4 H4 119.8
C3 C4 H4 119.8
C4 C5 C6 120.53(17)
C4 C5 H5 119.7
C6 C5 H5 119.7
C5 C6 C7 118.86(16)
C5 C6 H6 120.6
C7 C6 H6 120.6
C2 C7 C6 120.19(15)
C2 C7 C8 109.78(13)
C6 C7 C8 130.02(14)
O1 C8 C7 103.93(12)
O1 C8 C12 109.01(15)
C7 C8 C12 113.52(13)
O1 C8 C9 108.56(14)
C7 C8 C9 113.16(14)
C12 C8 C9 108.44(12)
C10 C9 C8 112.48(14)
C10 C9 H9A 109.1
C8 C9 H9A 109.1
C10 C9 H9B 109.1
C8 C9 H9B 109.1
H9A C9 H9B 107.8
N1 C10 C9 110.98(12)
N1 C10 H10A 109.4
C9 C10 H10A 109.4
N1 C10 H10B 109.4
C9 C10 H10B 109.4
H10A C10 H10B 108.0
N1 C11 C12 111.16(13)
N1 C11 H11A 109.4
C12 C11 H11A 109.4
N1 C11 H11B 109.4
C12 C11 H11B 109.4
H11A C11 H11B 108.0
C8 C12 C11 111.33(15)
C8 C12 H12A 109.4
C11 C12 H12A 109.4
C8 C12 H12B 109.4
C11 C12 H12B 109.4
H12A C12 H12B 108.0
N1 C13 C14 114.93(13)
N1 C13 H13A 108.5
C14 C13 H13A 108.5
N1 C13 H13B 108.5
C14 C13 H13B 108.5
H13A C13 H13B 107.5
C15 C14 C19 117.69(14)
C15 C14 C13 120.32(14)
C19 C14 C13 121.97(14)
C14 C15 C16 122.03(15)
C14 C15 H15 119.0
C16 C15 H15 119.0
C17 C16 C15 119.40(14)
C17 C16 H16 120.3
C15 C16 H16 120.3
O2 C17 C16 125.25(14)
O2 C17 C18 115.21(14)
C16 C17 C18 119.54(14)
C19 C18 C17 120.42(15)
C19 C18 H18 119.8
C17 C18 H18 119.8
C18 C19 C14 120.91(14)
C18 C19 H19 119.5
C14 C19 H19 119.5
O2 C20 C21 107.30(15)
O2 C20 H20A 110.3
C21 C20 H20A 110.3
O2 C20 H20B 110.3
C21 C20 H20B 110.3
H20A C20 H20B 108.5
F1 C21 C20 109.30(14)
F1 C21 H21A 109.8
C20 C21 H21A 109.8
F1 C21 H21B 109.8
C20 C21 H21B 109.8
H21A C21 H21B 108.3
C10 N1 C13 111.12(12)
C10 N1 C11 109.31(12)
C13 N1 C11 108.13(12)
C1 O1 C8 111.65(12)
C17 O2 C20 117.91(13)

loop_
_geom_bond_atom_site_label_1
_geom_bond_atom_site_label_2
_geom_bond_distance
C1 O1 1.410(2)
C1 C2 1.493(2)
C1 H1A 0.9900
C1 H1B 0.9900
C2 C7 1.372(2)
C2 C3 1.380(2)
C3 C4 1.375(3)
C3 H3 0.9500
C4 C5 1.375(3)
C4 H4 0.9500
C5 C6 1.384(3)
C5 H5 0.9500
C6 C7 1.387(2)
C6 H6 0.9500
C7 C8 1.497(2)
C8 O1 1.4421(19)
C8 C12 1.517(2)
C8 C9 1.517(2)
C9 C10 1.516(2)
C9 H9A 0.9900
C9 H9B 0.9900
C10 N1 1.460(2)
C10 H10A 0.9900
C10 H10B 0.9900
C11 N1 1.468(2)
C11 C12 1.518(2)
C11 H11A 0.9900
C11 H11B 0.9900
C12 H12A 0.9900
C12 H12B 0.9900
C13 N1 1.467(2)
C13 C14 1.507(2)
C13 H13A 0.9900
C13 H13B 0.9900
C14 C15 1.380(2)
C14 C19 1.397(2)
C15 C16 1.388(2)
C15 H15 0.9500
C16 C17 1.379(2)
C16 H16 0.9500
C17 O2 1.3727(18)
C17 C18 1.389(2)
C18 C19 1.377(2)
C18 H18 0.9500
C19 H19 0.9500
C20 O2 1.4240(19)
C20 C21 1.488(3)
C20 H20A 0.9900
C20 H20B 0.9900
C21 F1 1.392(2)
C21 H21A 0.9900
C21 H21B 0.9900
O3 H3A 0.860(9)
